data_7019667
loop_
_publ_author_name
'Gobeze, Worku A.'
'Milway, Victoria A.'
'Moubaraki, Boujemaa'
'Murray, Keith S.'
'Brooker, Sally'

_publ_section_title
;
 Solvent control: dinuclear versus tetranuclear complexes of a
 bis-tetradentate pyrimidine-based ligand.
;
_journal_issue 32
_journal_name_full 'Dalton transactions (Cambridge, England : 2003)'
_journal_page_first 9708
_journal_page_last 9721
_journal_paper_doi 10.1039/c2dt12449a
_journal_volume 41
_journal_year 2012
_chemical_formula_sum 'C82.4 H93.6 B4 Co4 F20 N16 O2.4'
_chemical_formula_weight 2005.49
_chemical_name_systematic
;
?
;
_space_group_IT_number 15
_symmetry_cell_setting monoclinic
_symmetry_space_group_name_Hall '-C 2yc'
_symmetry_space_group_name_H-M 'C 1 2/c 1'
_atom_sites_solution_hydrogens geom
_atom_sites_solution_primary direct
_atom_sites_solution_secondary difmap
_audit_creation_method SHELXL-97
_cell_angle_alpha 90.00
_cell_angle_beta 102.529(4)
_cell_angle_gamma 90.00
_cell_formula_units_Z 4
_cell_length_a 14.8889(13)
_cell_length_b 22.663(2)
_cell_length_c 26.145(2)
_cell_measurement_reflns_used 9336
_cell_measurement_temperature 91(2)
_cell_measurement_theta_max 26.37
_cell_measurement_theta_min 2.40
_cell_volume 8611.9(13)
_computing_structure_refinement 'SHELXL-97 (Sheldrick, 1997)'
_computing_structure_solution 'SHELXS-97 (Sheldrick, 1990)'
_diffrn_ambient_temperature 91(2)
_diffrn_measured_fraction_theta_full 0.993
_diffrn_measured_fraction_theta_max 0.993
_diffrn_radiation_monochromator graphite
_diffrn_radiation_source 'fine-focus sealed tube'
_diffrn_radiation_type MoK\a
_diffrn_radiation_wavelength 0.71073
_diffrn_reflns_av_R_equivalents 0.0477
_diffrn_reflns_av_sigmaI/netI 0.0230
_diffrn_reflns_limit_h_max 18
_diffrn_reflns_limit_h_min -18
_diffrn_reflns_limit_k_max 28
_diffrn_reflns_limit_k_min -28
_diffrn_reflns_limit_l_max 32
_diffrn_reflns_limit_l_min -32
_diffrn_reflns_number 95755
_diffrn_reflns_theta_full 26.48
_diffrn_reflns_theta_max 26.48
_diffrn_reflns_theta_min 2.09
_exptl_absorpt_coefficient_mu 0.859
_exptl_absorpt_correction_T_max 0.9190
_exptl_absorpt_correction_T_min 0.7251
_exptl_absorpt_correction_type multi-scan
_exptl_absorpt_process_details 'SCALE (Bruker AXS Inc.)'
_exptl_crystal_colour pink
_exptl_crystal_density_diffrn 1.547
_exptl_crystal_density_method 'not measured'
_exptl_crystal_description block
_exptl_crystal_F_000 4109
_exptl_crystal_size_max 0.40
_exptl_crystal_size_mid 0.20
_exptl_crystal_size_min 0.10
_refine_diff_density_max 0.791
_refine_diff_density_min -0.408
_refine_diff_density_rms 0.063
_refine_ls_extinction_method none
_refine_ls_goodness_of_fit_ref 1.101
_refine_ls_hydrogen_treatment constr
_refine_ls_matrix_type full
_refine_ls_number_parameters 638
_refine_ls_number_reflns 8840
_refine_ls_number_restraints 31
_refine_ls_restrained_S_all 1.103
_refine_ls_R_factor_all 0.0424
_refine_ls_R_factor_gt 0.0375
_refine_ls_shift/su_max 0.002
_refine_ls_shift/su_mean 0.000
_refine_ls_structure_factor_coef Fsqd
_refine_ls_weighting_details 'calc w=1/[\s^2^(Fo^2^)+(0.0458P)^2^+14.8939P] where P=(Fo^2^+2Fc^2^)/3'
_refine_ls_weighting_scheme calc
_refine_ls_wR_factor_gt 0.0964
_refine_ls_wR_factor_ref 0.0994
_reflns_number_gt 8070
_reflns_number_total 8840
_reflns_threshold_expression >2sigma(I)
_cod_data_source_file c2dt12449a.txt
_cod_data_source_block wag271
_cod_depositor_comments
;
The following automatic conversions were performed:

'_symmetry_cell_setting' value 'Monoclinic' changed to 'monoclinic'
according to /home/saulius/struct/CIF-dictionaries/cif_core.dic
dictionary named 'cif_core.dic' version 2.4.1 from 2010-06-29.

Automatic conversion script
Id: cif_fix_values 1891 2012-01-12 08:04:46Z andrius 
;
_cod_original_cell_volume 8612.0(14)
_cod_original_sg_symbol_H-M C2/c
_cod_original_formula_sum 'C82.40 H93.60 B4 Co4 F20 N16 O2.40'
_cod_database_code 7019667

loop_
_symmetry_equiv_pos_as_xyz
'x, y, z'
'-x, y, -z+1/2'
'x+1/2, y+1/2, z'
'-x+1/2, y+1/2, -z+1/2'
'-x, -y, -z'
'x, -y, z-1/2'
'-x+1/2, -y+1/2, -z'
'x+1/2, -y+1/2, z-1/2'

loop_
_atom_site_label
_atom_site_type_symbol
_atom_site_fract_x
_atom_site_fract_y
_atom_site_fract_z
_atom_site_U_iso_or_equiv
_atom_site_adp_type
_atom_site_occupancy
_atom_site_symmetry_multiplicity
_atom_site_calc_flag
_atom_site_refinement_flags
_atom_site_disorder_assembly
_atom_site_disorder_group
Co1 Co 0.776468(18) 0.257886(12) -0.144316(11) 0.01872(8) Uani 1 1 d . . .
Co2 Co 0.764091(19) 0.367234(12) 0.097820(11) 0.01951(8) Uani 1 1 d . . .
N11 N 0.74513(11) 0.32236(7) -0.07796(7) 0.0175(3) Uani 1 1 d . . .
C1 C 0.65959(14) 0.34319(9) -0.09666(8) 0.0182(4) Uani 1 1 d . . .
C2 C 0.61010(14) 0.37115(9) -0.06479(8) 0.0190(4) Uani 1 1 d . . .
H2 H 0.5513 0.3878 -0.0788 0.023 Uiso 1 1 calc R . .
C3 C 0.64896(14) 0.37409(9) -0.01203(8) 0.0192(4) Uani 1 1 d . . .
N15 N 0.73491(11) 0.35329(7) 0.00797(7) 0.0181(3) Uani 1 1 d . . .
C4 C 0.78093(13) 0.33082(8) -0.02660(8) 0.0166(4) Uani 1 1 d . . .
C5 C 0.88061(13) 0.31765(9) -0.00778(8) 0.0181(4) Uani 1 1 d . . .
C6 C 0.91015(15) 0.27194(10) 0.02656(9) 0.0272(5) Uani 1 1 d . . .
H6 H 0.8664 0.2482 0.0387 0.033 Uiso 1 1 calc R . .
C7 C 1.00351(17) 0.26032(11) 0.04355(11) 0.0345(6) Uani 1 1 d . . .
H7 H 1.0235 0.2281 0.0664 0.041 Uiso 1 1 calc R . .
C8 C 1.06712(15) 0.29572(12) 0.02711(10) 0.0329(5) Uani 1 1 d . . .
H8 H 1.1310 0.2878 0.0385 0.040 Uiso 1 1 calc R . .
C9 C 1.03808(16) 0.34265(13) -0.00586(10) 0.0351(6) Uani 1 1 d . . .
H9 H 1.0821 0.3679 -0.0160 0.042 Uiso 1 1 calc R . .
C10 C 0.94467(15) 0.35314(11) -0.02431(9) 0.0294(5) Uani 1 1 d . . .
H10 H 0.9248 0.3845 -0.0482 0.035 Uiso 1 1 calc R . .
C11 C 0.61919(14) 0.33602(10) -0.15375(8) 0.0223(4) Uani 1 1 d . . .
H11A H 0.5763 0.3021 -0.1587 0.027 Uiso 1 1 calc R . .
H11B H 0.5830 0.3717 -0.1667 0.027 Uiso 1 1 calc R . .
N12 N 0.68884(12) 0.32645(8) -0.18562(7) 0.0207(4) Uani 1 1 d . . .
C12 C 0.63701(16) 0.31346(11) -0.24020(8) 0.0269(5) Uani 1 1 d . . .
H12A H 0.6712 0.3299 -0.2654 0.032 Uiso 1 1 calc R . .
H12B H 0.5763 0.3332 -0.2463 0.032 Uiso 1 1 calc R . .
C13 C 0.62273(16) 0.24741(11) -0.25027(9) 0.0292(5) Uani 1 1 d . . .
H13A H 0.6073 0.2282 -0.2193 0.035 Uiso 1 1 calc R . .
H13B H 0.5710 0.2409 -0.2807 0.035 Uiso 1 1 calc R . .
C14 C 0.70918(16) 0.22111(10) -0.26108(9) 0.0264(5) Uani 1 1 d . . .
C15 C 0.71463(19) 0.20316(12) -0.31125(10) 0.0361(6) Uani 1 1 d . . .
H15 H 0.6619 0.2051 -0.3391 0.043 Uiso 1 1 calc R . .
C16 C 0.7968(2) 0.18260(13) -0.32026(11) 0.0443(7) Uani 1 1 d . . .
H16 H 0.8015 0.1700 -0.3543 0.053 Uiso 1 1 calc R . .
C17 C 0.8719(2) 0.18063(12) -0.27910(11) 0.0407(6) Uani 1 1 d . . .
H17 H 0.9294 0.1665 -0.2842 0.049 Uiso 1 1 calc R . .
C18 C 0.86295(17) 0.19955(11) -0.23011(10) 0.0316(5) Uani 1 1 d . . .
H18 H 0.9155 0.1984 -0.2020 0.038 Uiso 1 1 calc R . .
N13 N 0.78296(13) 0.21947(8) -0.22060(7) 0.0249(4) Uani 1 1 d . . .
C22 C 0.74293(15) 0.38164(10) -0.18657(9) 0.0253(5) Uani 1 1 d . . .
H22A H 0.7643 0.3961 -0.1502 0.030 Uiso 1 1 calc R . .
H22B H 0.7022 0.4122 -0.2064 0.030 Uiso 1 1 calc R . .
C23 C 0.82629(16) 0.37350(11) -0.21130(9) 0.0300(5) Uani 1 1 d . . .
H23A H 0.8075 0.3481 -0.2426 0.036 Uiso 1 1 calc R . .
H23B H 0.8427 0.4125 -0.2236 0.036 Uiso 1 1 calc R . .
C24 C 0.91143(16) 0.34727(10) -0.17738(9) 0.0260(5) Uani 1 1 d . . .
C25 C 0.99709(18) 0.36971(12) -0.17983(10) 0.0354(6) Uani 1 1 d . . .
H25 H 1.0012 0.4040 -0.2001 0.042 Uiso 1 1 calc R . .
C26 C 1.07650(17) 0.34254(13) -0.15307(11) 0.0382(6) Uani 1 1 d . . .
H26 H 1.1353 0.3572 -0.1553 0.046 Uiso 1 1 calc R . .
C27 C 1.06842(16) 0.29356(12) -0.12298(11) 0.0350(6) Uani 1 1 d . . .
H27 H 1.1216 0.2733 -0.1046 0.042 Uiso 1 1 calc R . .
C28 C 0.98133(15) 0.27457(11) -0.12005(10) 0.0294(5) Uani 1 1 d . . .
H28 H 0.9760 0.2419 -0.0981 0.035 Uiso 1 1 calc R . .
N14 N 0.90370(12) 0.30026(8) -0.14686(7) 0.0237(4) Uani 1 1 d . . .
C31 C 0.59912(14) 0.40398(10) 0.02508(8) 0.0223(4) Uani 1 1 d . . .
H31A H 0.5539 0.4323 0.0054 0.027 Uiso 1 1 calc R . .
H31B H 0.5651 0.3741 0.0410 0.027 Uiso 1 1 calc R . .
N16 N 0.66435(12) 0.43561(8) 0.06697(7) 0.0217(4) Uani 1 1 d . . .
C32 C 0.61001(17) 0.46188(11) 0.10363(9) 0.0287(5) Uani 1 1 d . . .
H32A H 0.5457 0.4680 0.0843 0.034 Uiso 1 1 calc R . .
H32B H 0.6361 0.5010 0.1155 0.034 Uiso 1 1 calc R . .
C33 C 0.60974(17) 0.42366(11) 0.15136(9) 0.0312(5) Uani 1 1 d . . .
H33A H 0.5603 0.4371 0.1685 0.037 Uiso 1 1 calc R . .
H33B H 0.5966 0.3823 0.1401 0.037 Uiso 1 1 calc R . .
C34 C 0.70028(19) 0.42644(11) 0.18989(9) 0.0322(5) Uani 1 1 d . . .
C35 C 0.7098(2) 0.45382(12) 0.23852(10) 0.0436(7) Uani 1 1 d . . .
H35 H 0.6577 0.4704 0.2486 0.052 Uiso 1 1 calc R . .
C36 C 0.7952(2) 0.45683(13) 0.27187(11) 0.0501(8) Uani 1 1 d . . .
H36 H 0.8024 0.4755 0.3050 0.060 Uiso 1 1 calc R . .
C37 C 0.8701(2) 0.43245(12) 0.25664(10) 0.0442(7) Uani 1 1 d . . .
H37 H 0.9297 0.4340 0.2789 0.053 Uiso 1 1 calc R . .
C38 C 0.85620(19) 0.40582(11) 0.20836(9) 0.0351(6) Uani 1 1 d . . .
H38 H 0.9076 0.3886 0.1980 0.042 Uiso 1 1 calc R . .
N17 N 0.77396(14) 0.40281(9) 0.17509(7) 0.0285(4) Uani 1 1 d . . .
C42 C 0.70790(16) 0.48472(10) 0.04299(9) 0.0262(5) Uani 1 1 d . . .
H42A H 0.6615 0.5160 0.0314 0.031 Uiso 1 1 calc R . .
H42B H 0.7277 0.4697 0.0116 0.031 Uiso 1 1 calc R . .
C43 C 0.79079(17) 0.51155(10) 0.08047(10) 0.0304(5) Uani 1 1 d . . .
H43A H 0.7999 0.5521 0.0685 0.037 Uiso 1 1 calc R . .
H43B H 0.7761 0.5148 0.1155 0.037 Uiso 1 1 calc R . .
C44 C 0.88032(16) 0.47851(10) 0.08616(9) 0.0271(5) Uani 1 1 d . . .
C45 C 0.96077(19) 0.50885(12) 0.08472(11) 0.0405(6) Uani 1 1 d . . .
H45 H 0.9585 0.5501 0.0781 0.049 Uiso 1 1 calc R . .
C46 C 1.04385(18) 0.47967(13) 0.09279(11) 0.0418(6) Uani 1 1 d . . .
H46 H 1.0987 0.5004 0.0914 0.050 Uiso 1 1 calc R . .
C47 C 1.04596(17) 0.41981(12) 0.10299(9) 0.0324(5) Uani 1 1 d . . .
H47 H 1.1023 0.3986 0.1096 0.039 Uiso 1 1 calc R . .
C48 C 0.96386(15) 0.39172(10) 0.10329(9) 0.0262(5) Uani 1 1 d . . .
H48 H 0.9652 0.3505 0.1100 0.031 Uiso 1 1 calc R . .
N18 N 0.88203(13) 0.41942(8) 0.09468(7) 0.0231(4) Uani 1 1 d . . .
F1 F 0.66683(8) 0.20676(5) -0.13055(5) 0.0223(3) Uani 1 1 d . . .
F2 F 0.83909(8) 0.19227(5) -0.09971(5) 0.0228(3) Uani 1 1 d . . .
O50 O 0.4091(2) 0.35106(12) 0.07788(11) 0.0731(8) Uani 1 1 d D . .
H50X H 0.4028 0.3866 0.0855 0.088 Uiso 1 1 calc R . .
C50 C 0.3431(4) 0.33649(18) 0.03141(16) 0.0838(14) Uani 1 1 d D . .
H50A H 0.3451 0.2940 0.0249 0.101 Uiso 1 1 calc R . .
H50B H 0.3573 0.3581 0.0017 0.101 Uiso 1 1 calc R . .
H50C H 0.2814 0.3474 0.0357 0.101 Uiso 1 1 calc R . .
O60 O 0.5000 0.4742(3) 0.2500 0.084(4) Uani 0.40 2 d SPD . .
H60X H 0.4633 0.4619 0.2231 0.101 Uiso 0.20 1 calc PR . .
C60 C 0.5000 0.5350(5) 0.2500 0.142(11) Uani 0.40 2 d SPD . .
H60A H 0.4478 0.5494 0.2234 0.170 Uiso 0.20 1 calc PR . .
H60B H 0.5575 0.5494 0.2421 0.170 Uiso 0.20 1 calc PR . .
H60C H 0.4946 0.5494 0.2845 0.170 Uiso 0.20 1 calc PR . .
B1 B 0.65342(18) 0.64092(13) 0.12339(11) 0.0306(6) Uani 1 1 d D . .
F11 F 0.58613(10) 0.66982(8) 0.14320(6) 0.0422(4) Uani 1 1 d D . .
F12 F 0.71068(11) 0.60800(8) 0.16254(6) 0.0449(4) Uani 1 1 d D . .
F13 F 0.70626(12) 0.68331(8) 0.10441(8) 0.0578(5) Uani 1 1 d D . .
F14 F 0.61260(10) 0.60469(7) 0.08267(6) 0.0378(3) Uani 1 1 d D . .
B2 B 0.3154(6) 0.4878(3) 0.1064(3) 0.0529(19) Uani 0.80 1 d PD A 1
F21 F 0.3762(3) 0.4773(3) 0.0743(3) 0.0478(11) Uani 0.80 1 d PD A 1
F22 F 0.2504(5) 0.5291(3) 0.0824(3) 0.0564(17) Uani 0.80 1 d PD A 1
F23 F 0.2698(2) 0.43671(13) 0.11325(18) 0.0909(11) Uani 0.80 1 d PD A 1
F24 F 0.3663(3) 0.50881(15) 0.15335(11) 0.0956(11) Uani 0.80 1 d PD A 1
B21 B 0.2876(13) 0.4836(8) 0.0907(7) 0.040(8) Uani 0.20 1 d PD B 2
F25 F 0.3762(14) 0.4823(14) 0.0838(12) 0.083(10) Uani 0.20 1 d PD B 2
F26 F 0.2453(18) 0.5375(8) 0.0767(7) 0.026(4) Uani 0.20 1 d PD B 2
F27 F 0.2358(6) 0.4398(4) 0.0625(5) 0.066(3) Uani 0.20 1 d PD B 2
F28 F 0.2851(9) 0.4801(6) 0.1428(4) 0.071(3) Uani 0.20 1 d PD B 2

loop_
_atom_site_aniso_label
_atom_site_aniso_U_11
_atom_site_aniso_U_22
_atom_site_aniso_U_33
_atom_site_aniso_U_23
_atom_site_aniso_U_13
_atom_site_aniso_U_12
Co1 0.01555(14) 0.02104(15) 0.01963(15) 0.00081(11) 0.00397(11) 0.00005(10)
Co2 0.01979(15) 0.01877(15) 0.01890(15) -0.00039(11) 0.00184(11) -0.00085(11)
N11 0.0159(8) 0.0179(8) 0.0185(8) 0.0015(7) 0.0034(7) 0.0000(6)
C1 0.0173(9) 0.0165(9) 0.0200(10) 0.0029(8) 0.0026(8) -0.0009(7)
C2 0.0157(9) 0.0182(10) 0.0222(10) 0.0009(8) 0.0022(8) 0.0010(7)
C3 0.0174(10) 0.0180(10) 0.0221(10) 0.0002(8) 0.0040(8) -0.0008(8)
N15 0.0154(8) 0.0184(8) 0.0201(9) -0.0004(7) 0.0030(7) 0.0002(6)
C4 0.0168(9) 0.0139(9) 0.0194(10) 0.0022(7) 0.0043(8) -0.0018(7)
C5 0.0153(9) 0.0212(10) 0.0176(10) -0.0032(8) 0.0030(8) -0.0013(8)
C6 0.0213(11) 0.0231(11) 0.0356(13) 0.0044(9) 0.0022(9) -0.0028(9)
C7 0.0265(12) 0.0286(12) 0.0422(14) 0.0035(11) -0.0059(11) 0.0059(10)
C8 0.0143(10) 0.0461(15) 0.0360(13) -0.0062(11) 0.0002(9) 0.0023(10)
C9 0.0187(11) 0.0553(17) 0.0320(13) 0.0056(11) 0.0070(10) -0.0078(11)
C10 0.0218(11) 0.0392(13) 0.0262(12) 0.0100(10) 0.0034(9) -0.0036(10)
C11 0.0181(10) 0.0302(11) 0.0182(10) 0.0001(8) 0.0033(8) 0.0035(8)
N12 0.0203(9) 0.0262(9) 0.0154(8) 0.0004(7) 0.0033(7) 0.0019(7)
C12 0.0256(11) 0.0373(13) 0.0161(10) 0.0020(9) 0.0010(9) 0.0045(9)
C13 0.0242(11) 0.0412(14) 0.0210(11) -0.0036(10) 0.0025(9) -0.0059(10)
C14 0.0321(12) 0.0249(11) 0.0234(11) -0.0030(9) 0.0089(9) -0.0067(9)
C15 0.0459(15) 0.0372(14) 0.0260(12) -0.0065(10) 0.0096(11) -0.0072(11)
C16 0.0604(18) 0.0444(16) 0.0345(14) -0.0123(12) 0.0245(14) -0.0070(13)
C17 0.0422(15) 0.0408(15) 0.0470(16) -0.0097(12) 0.0267(13) -0.0020(12)
C18 0.0304(12) 0.0322(13) 0.0359(13) -0.0037(10) 0.0151(10) -0.0023(10)
N13 0.0255(9) 0.0261(10) 0.0251(10) -0.0021(8) 0.0103(8) -0.0023(8)
C22 0.0266(11) 0.0253(11) 0.0244(11) 0.0047(9) 0.0060(9) 0.0026(9)
C23 0.0304(12) 0.0356(13) 0.0258(12) 0.0076(10) 0.0098(10) -0.0020(10)
C24 0.0275(11) 0.0302(12) 0.0226(11) -0.0030(9) 0.0101(9) -0.0033(9)
C25 0.0336(13) 0.0419(15) 0.0336(13) -0.0003(11) 0.0139(11) -0.0098(11)
C26 0.0251(12) 0.0513(16) 0.0413(14) -0.0075(12) 0.0141(11) -0.0110(11)
C27 0.0201(11) 0.0422(14) 0.0426(14) -0.0083(11) 0.0069(10) 0.0008(10)
C28 0.0204(11) 0.0303(12) 0.0367(13) -0.0017(10) 0.0044(9) 0.0007(9)
N14 0.0186(9) 0.0273(10) 0.0258(9) -0.0030(8) 0.0059(7) -0.0013(7)
C31 0.0180(10) 0.0279(11) 0.0208(10) -0.0008(8) 0.0038(8) 0.0048(8)
N16 0.0248(9) 0.0217(9) 0.0190(9) -0.0030(7) 0.0055(7) 0.0039(7)
C32 0.0309(12) 0.0312(12) 0.0254(11) -0.0046(9) 0.0091(10) 0.0076(10)
C33 0.0373(13) 0.0342(13) 0.0255(12) -0.0050(10) 0.0140(10) -0.0002(10)
C34 0.0508(15) 0.0258(12) 0.0213(11) 0.0000(9) 0.0107(10) -0.0038(11)
C35 0.0659(19) 0.0381(15) 0.0271(13) -0.0050(11) 0.0108(13) 0.0043(13)
C36 0.083(2) 0.0398(16) 0.0226(13) -0.0073(11) 0.0013(14) -0.0014(15)
C37 0.0634(19) 0.0363(14) 0.0252(13) -0.0012(11) -0.0072(12) -0.0074(13)
C38 0.0460(15) 0.0304(13) 0.0253(12) 0.0018(10) -0.0004(11) -0.0058(11)
N17 0.0389(11) 0.0242(10) 0.0210(9) -0.0011(7) 0.0038(8) -0.0040(8)
C42 0.0332(12) 0.0203(11) 0.0259(11) 0.0024(9) 0.0081(9) 0.0041(9)
C43 0.0361(13) 0.0198(11) 0.0352(13) -0.0011(9) 0.0075(10) -0.0010(9)
C44 0.0327(12) 0.0243(11) 0.0240(11) -0.0015(9) 0.0052(9) -0.0026(9)
C45 0.0423(15) 0.0286(13) 0.0504(16) 0.0075(12) 0.0097(12) -0.0103(11)
C46 0.0320(13) 0.0443(16) 0.0495(16) 0.0036(13) 0.0096(12) -0.0129(12)
C47 0.0263(12) 0.0410(14) 0.0280(12) -0.0029(10) 0.0019(10) -0.0047(10)
C48 0.0255(11) 0.0282(12) 0.0226(11) -0.0024(9) 0.0001(9) -0.0025(9)
N18 0.0258(9) 0.0214(9) 0.0210(9) -0.0019(7) 0.0023(7) -0.0045(7)
F1 0.0214(6) 0.0219(6) 0.0233(6) 0.0024(5) 0.0041(5) -0.0020(5)
F2 0.0185(6) 0.0230(6) 0.0255(6) 0.0023(5) 0.0018(5) -0.0010(5)
O50 0.0783(18) 0.0663(16) 0.0818(19) 0.0187(14) 0.0333(15) 0.0259(14)
C50 0.137(4) 0.058(2) 0.062(2) -0.0042(19) 0.036(3) 0.016(3)
O60 0.074(7) 0.044(5) 0.166(11) 0.000 0.095(7) 0.000
C60 0.032(7) 0.057(9) 0.33(3) 0.000 0.024(12) 0.000
B1 0.0244(13) 0.0353(15) 0.0301(14) -0.0059(11) 0.0012(11) 0.0060(11)
F11 0.0350(8) 0.0600(10) 0.0295(8) -0.0077(7) 0.0025(6) 0.0194(7)
F12 0.0385(8) 0.0565(10) 0.0359(8) 0.0023(7) -0.0005(7) 0.0176(7)
F13 0.0435(10) 0.0556(11) 0.0735(13) 0.0059(9) 0.0110(9) -0.0122(8)
F14 0.0394(8) 0.0376(8) 0.0344(8) -0.0107(6) 0.0033(6) 0.0040(6)
B2 0.096(5) 0.030(3) 0.039(3) 0.001(2) 0.031(4) -0.003(3)
F21 0.040(2) 0.065(2) 0.0402(17) 0.0135(15) 0.0130(13) 0.0117(17)
F22 0.051(3) 0.042(3) 0.083(4) -0.004(2) 0.029(2) -0.009(2)
F23 0.110(3) 0.0440(16) 0.143(3) 0.025(2) 0.080(3) 0.0033(16)
F24 0.146(3) 0.085(2) 0.0464(15) -0.0101(14) 0.0007(18) 0.046(2)
B21 0.079(17) 0.015(9) 0.041(14) 0.016(9) 0.047(13) 0.012(10)
F25 0.046(11) 0.13(2) 0.080(18) 0.013(12) 0.025(10) -0.025(10)
F26 0.053(9) 0.013(5) 0.022(5) -0.001(4) 0.027(5) -0.002(5)
F27 0.050(5) 0.031(5) 0.129(10) -0.031(6) 0.045(6) -0.014(4)
F28 0.102(9) 0.078(8) 0.046(6) 0.014(5) 0.043(6) 0.015(7)

loop_
_atom_type_symbol
_atom_type_description
_atom_type_scat_dispersion_real
_atom_type_scat_dispersion_imag
_atom_type_scat_source
C C 0.0033 0.0016 'International Tables Vol C Tables 4.2.6.8 and 6.1.1.4'
H H 0.0000 0.0000 'International Tables Vol C Tables 4.2.6.8 and 6.1.1.4'
B B 0.0013 0.0007 'International Tables Vol C Tables 4.2.6.8 and 6.1.1.4'
N N 0.0061 0.0033 'International Tables Vol C Tables 4.2.6.8 and 6.1.1.4'
O O 0.0106 0.0060 'International Tables Vol C Tables 4.2.6.8 and 6.1.1.4'
F F 0.0171 0.0103 'International Tables Vol C Tables 4.2.6.8 and 6.1.1.4'
Co Co 0.3494 0.9721 'International Tables Vol C Tables 4.2.6.8 and 6.1.1.4'

loop_
_geom_angle_atom_site_label_1
_geom_angle_atom_site_label_2
_geom_angle_atom_site_label_3
_geom_angle
_geom_angle_site_symmetry_1
_geom_angle_site_symmetry_3
_geom_angle_publ_flag
F2 Co1 F1 76.70(5) . . y
F2 Co1 N14 92.76(6) . . y
F1 Co1 N14 169.20(6) . . y
F2 Co1 N12 169.81(6) . . y
F1 Co1 N12 94.30(6) . . y
N14 Co1 N12 95.99(7) . . y
F2 Co1 N13 97.38(6) . . y
F1 Co1 N13 97.24(6) . . y
N14 Co1 N13 86.33(7) . . y
N12 Co1 N13 88.40(7) . . y
F2 Co1 N11 99.88(5) . . y
F1 Co1 N11 86.06(5) . . y
N14 Co1 N11 93.54(6) . . y
N12 Co1 N11 74.42(6) . . y
N13 Co1 N11 162.72(7) . . y
F2 Co2 F1 76.31(5) 7_655 7_655 y
F2 Co2 N18 172.57(6) 7_655 . y
F1 Co2 N18 97.28(6) 7_655 . y
F2 Co2 N17 97.05(6) 7_655 . y
F1 Co2 N17 89.35(6) 7_655 . y
N18 Co2 N17 86.52(7) . . y
F2 Co2 N16 91.30(6) 7_655 . y
F1 Co2 N16 167.21(6) 7_655 . y
N18 Co2 N16 95.29(7) . . y
N17 Co2 N16 89.04(7) . . y
F2 Co2 N15 87.60(5) 7_655 . y
F1 Co2 N15 106.14(5) 7_655 . y
N18 Co2 N15 90.66(6) . . y
N17 Co2 N15 164.49(7) . . y
N16 Co2 N15 76.02(6) . . y
C4 N11 C1 116.79(17) . . ?
C4 N11 Co1 135.51(13) . . ?
C1 N11 Co1 105.59(13) . . ?
N11 C1 C2 121.89(19) . . ?
N11 C1 C11 117.99(18) . . ?
C2 C1 C11 120.11(18) . . ?
C3 C2 C1 117.63(19) . . ?
C3 C2 H2 121.2 . . ?
C1 C2 H2 121.2 . . ?
N15 C3 C2 121.69(19) . . ?
N15 C3 C31 117.61(18) . . ?
C2 C3 C31 120.60(18) . . ?
C4 N15 C3 116.54(17) . . ?
C4 N15 Co2 136.17(14) . . ?
C3 N15 Co2 107.28(13) . . ?
N11 C4 N15 125.03(18) . . ?
N11 C4 C5 116.85(17) . . ?
N15 C4 C5 118.00(17) . . ?
C6 C5 C10 119.7(2) . . ?
C6 C5 C4 121.34(19) . . ?
C10 C5 C4 118.97(19) . . ?
C5 C6 C7 120.4(2) . . ?
C5 C6 H6 119.8 . . ?
C7 C6 H6 119.8 . . ?
C8 C7 C6 119.8(2) . . ?
C8 C7 H7 120.1 . . ?
C6 C7 H7 120.1 . . ?
C9 C8 C7 120.0(2) . . ?
C9 C8 H8 120.0 . . ?
C7 C8 H8 120.0 . . ?
C8 C9 C10 120.2(2) . . ?
C8 C9 H9 119.9 . . ?
C10 C9 H9 119.9 . . ?
C5 C10 C9 119.8(2) . . ?
C5 C10 H10 120.1 . . ?
C9 C10 H10 120.1 . . ?
N12 C11 C1 113.54(17) . . ?
N12 C11 H11A 108.9 . . ?
C1 C11 H11A 108.9 . . ?
N12 C11 H11B 108.9 . . ?
C1 C11 H11B 108.9 . . ?
H11A C11 H11B 107.7 . . ?
C11 N12 C22 109.48(17) . . ?
C11 N12 C12 106.62(16) . . ?
C22 N12 C12 108.53(17) . . ?
C11 N12 Co1 104.16(12) . . ?
C22 N12 Co1 109.99(13) . . ?
C12 N12 Co1 117.73(14) . . ?
N12 C12 C13 112.40(18) . . ?
N12 C12 H12A 109.1 . . ?
C13 C12 H12A 109.1 . . ?
N12 C12 H12B 109.1 . . ?
C13 C12 H12B 109.1 . . ?
H12A C12 H12B 107.9 . . ?
C14 C13 C12 109.22(19) . . ?
C14 C13 H13A 109.8 . . ?
C12 C13 H13A 109.8 . . ?
C14 C13 H13B 109.8 . . ?
C12 C13 H13B 109.8 . . ?
H13A C13 H13B 108.3 . . ?
N13 C14 C15 121.8(2) . . ?
N13 C14 C13 116.67(19) . . ?
C15 C14 C13 121.4(2) . . ?
C16 C15 C14 119.7(3) . . ?
C16 C15 H15 120.1 . . ?
C14 C15 H15 120.1 . . ?
C17 C16 C15 118.7(2) . . ?
C17 C16 H16 120.7 . . ?
C15 C16 H16 120.7 . . ?
C16 C17 C18 119.3(2) . . ?
C16 C17 H17 120.4 . . ?
C18 C17 H17 120.4 . . ?
N13 C18 C17 122.8(2) . . ?
N13 C18 H18 118.6 . . ?
C17 C18 H18 118.6 . . ?
C18 N13 C14 117.8(2) . . ?
C18 N13 Co1 121.02(16) . . ?
C14 N13 Co1 120.79(15) . . ?
N12 C22 C23 113.37(19) . . ?
N12 C22 H22A 108.9 . . ?
C23 C22 H22A 108.9 . . ?
N12 C22 H22B 108.9 . . ?
C23 C22 H22B 108.9 . . ?
H22A C22 H22B 107.7 . . ?
C24 C23 C22 117.13(19) . . ?
C24 C23 H23A 108.0 . . ?
C22 C23 H23A 108.0 . . ?
C24 C23 H23B 108.0 . . ?
C22 C23 H23B 108.0 . . ?
H23A C23 H23B 107.3 . . ?
N14 C24 C25 120.9(2) . . ?
N14 C24 C23 119.44(19) . . ?
C25 C24 C23 119.6(2) . . ?
C26 C25 C24 120.5(2) . . ?
C26 C25 H25 119.7 . . ?
C24 C25 H25 119.7 . . ?
C27 C26 C25 118.4(2) . . ?
C27 C26 H26 120.8 . . ?
C25 C26 H26 120.8 . . ?
C26 C27 C28 118.7(2) . . ?
C26 C27 H27 120.7 . . ?
C28 C27 H27 120.7 . . ?
N14 C28 C27 123.0(2) . . ?
N14 C28 H28 118.5 . . ?
C27 C28 H28 118.5 . . ?
C28 N14 C24 118.35(19) . . ?
C28 N14 Co1 117.11(16) . . ?
C24 N14 Co1 124.22(15) . . ?
N16 C31 C3 111.02(17) . . ?
N16 C31 H31A 109.4 . . ?
C3 C31 H31A 109.4 . . ?
N16 C31 H31B 109.4 . . ?
C3 C31 H31B 109.4 . . ?
H31A C31 H31B 108.0 . . ?
C31 N16 C42 108.98(17) . . ?
C31 N16 C32 107.79(17) . . ?
C42 N16 C32 108.36(17) . . ?
C31 N16 Co2 102.39(12) . . ?
C42 N16 Co2 111.27(13) . . ?
C32 N16 Co2 117.62(13) . . ?
N16 C32 C33 113.26(19) . . ?
N16 C32 H32A 108.9 . . ?
C33 C32 H32A 108.9 . . ?
N16 C32 H32B 108.9 . . ?
C33 C32 H32B 108.9 . . ?
H32A C32 H32B 107.7 . . ?
C34 C33 C32 111.5(2) . . ?
C34 C33 H33A 109.3 . . ?
C32 C33 H33A 109.3 . . ?
C34 C33 H33B 109.3 . . ?
C32 C33 H33B 109.3 . . ?
H33A C33 H33B 108.0 . . ?
N17 C34 C35 120.6(3) . . ?
N17 C34 C33 117.3(2) . . ?
C35 C34 C33 122.0(2) . . ?
C36 C35 C34 119.8(3) . . ?
C36 C35 H35 120.1 . . ?
C34 C35 H35 120.1 . . ?
C35 C36 C37 119.4(3) . . ?
C35 C36 H36 120.3 . . ?
C37 C36 H36 120.3 . . ?
C38 C37 C36 118.1(3) . . ?
C38 C37 H37 120.9 . . ?
C36 C37 H37 120.9 . . ?
N17 C38 C37 123.6(3) . . ?
N17 C38 H38 118.2 . . ?
C37 C38 H38 118.2 . . ?
C38 N17 C34 118.6(2) . . ?
C38 N17 Co2 119.68(17) . . ?
C34 N17 Co2 121.57(16) . . ?
N16 C42 C43 113.08(18) . . ?
N16 C42 H42A 109.0 . . ?
C43 C42 H42A 109.0 . . ?
N16 C42 H42B 109.0 . . ?
C43 C42 H42B 109.0 . . ?
H42A C42 H42B 107.8 . . ?
C44 C43 C42 116.10(19) . . ?
C44 C43 H43A 108.3 . . ?
C42 C43 H43A 108.3 . . ?
C44 C43 H43B 108.3 . . ?
C42 C43 H43B 108.3 . . ?
H43A C43 H43B 107.4 . . ?
N18 C44 C45 120.5(2) . . ?
N18 C44 C43 119.4(2) . . ?
C45 C44 C43 120.0(2) . . ?
C46 C45 C44 120.6(2) . . ?
C46 C45 H45 119.7 . . ?
C44 C45 H45 119.7 . . ?
C45 C46 C47 118.9(2) . . ?
C45 C46 H46 120.6 . . ?
C47 C46 H46 120.6 . . ?
C48 C47 C46 118.1(2) . . ?
C48 C47 H47 120.9 . . ?
C46 C47 H47 120.9 . . ?
N18 C48 C47 123.7(2) . . ?
N18 C48 H48 118.2 . . ?
C47 C48 H48 118.2 . . ?
C48 N18 C44 118.2(2) . . ?
C48 N18 Co2 117.24(15) . . ?
C44 N18 Co2 124.55(16) . . ?
Co2 F1 Co1 100.64(5) 7_655 . ?
Co1 F2 Co2 104.29(5) . 7_655 ?
C50 O50 H50X 109.5 . . ?
O50 C50 H50A 109.5 . . ?
O50 C50 H50B 109.5 . . ?
H50A C50 H50B 109.5 . . ?
O50 C50 H50C 109.5 . . ?
H50A C50 H50C 109.5 . . ?
H50B C50 H50C 109.5 . . ?
C60 O60 H60X 109.5 . . ?
O60 C60 H60A 109.5 . . ?
O60 C60 H60B 109.5 . . ?
H60A C60 H60B 109.5 . . ?
O60 C60 H60C 109.5 . . ?
H60A C60 H60C 109.5 . . ?
H60B C60 H60C 109.5 . . ?
F14 B1 F11 109.7(2) . . ?
F14 B1 F12 110.2(2) . . ?
F11 B1 F12 110.7(2) . . ?
F14 B1 F13 108.8(2) . . ?
F11 B1 F13 108.4(2) . . ?
F12 B1 F13 109.0(2) . . ?
F23 B2 F24 111.5(5) . . ?
F23 B2 F21 110.0(6) . . ?
F24 B2 F21 107.0(7) . . ?
F23 B2 F22 108.1(7) . . ?
F24 B2 F22 111.2(6) . . ?
F21 B2 F22 108.9(6) . . ?
F25 B21 F27 111.1(17) . . ?
F25 B21 F28 111.2(19) . . ?
F27 B21 F28 111.0(13) . . ?
F25 B21 F26 112.4(18) . . ?
F27 B21 F26 109.1(16) . . ?
F28 B21 F26 101.7(13) . . ?

loop_
_geom_bond_atom_site_label_1
_geom_bond_atom_site_label_2
_geom_bond_distance
_geom_bond_site_symmetry_2
_geom_bond_publ_flag
Co1 F2 1.9922(12) . y
Co1 F1 2.0955(12) . y
Co1 N14 2.1377(18) . y
Co1 N12 2.1614(18) . y
Co1 N13 2.1975(18) . y
Co1 N11 2.3904(17) . y
Co2 F2 2.0529(12) 7_655 y
Co2 F1 2.0545(12) 7_655 y
Co2 N18 2.1336(18) . y
Co2 N17 2.1504(19) . y
Co2 N16 2.1767(18) . y
Co2 N15 2.3159(17) . y
N11 C4 1.346(3) . ?
N11 C1 1.347(3) . ?
C1 C2 1.380(3) . ?
C1 C11 1.492(3) . ?
C2 C3 1.377(3) . ?
C2 H2 0.9500 . ?
C3 N15 1.358(3) . ?
C3 C31 1.504(3) . ?
N15 C4 1.347(3) . ?
C4 C5 1.489(3) . ?
C5 C6 1.379(3) . ?
C5 C10 1.387(3) . ?
C6 C7 1.390(3) . ?
C6 H6 0.9500 . ?
C7 C8 1.379(4) . ?
C7 H7 0.9500 . ?
C8 C9 1.378(4) . ?
C8 H8 0.9500 . ?
C9 C10 1.390(3) . ?
C9 H9 0.9500 . ?
C10 H10 0.9500 . ?
C11 N12 1.481(3) . ?
C11 H11A 0.9900 . ?
C11 H11B 0.9900 . ?
N12 C22 1.491(3) . ?
N12 C12 1.497(3) . ?
C12 C13 1.527(3) . ?
C12 H12A 0.9900 . ?
C12 H12B 0.9900 . ?
C13 C14 1.500(3) . ?
C13 H13A 0.9900 . ?
C13 H13B 0.9900 . ?
C14 N13 1.350(3) . ?
C14 C15 1.392(3) . ?
C15 C16 1.376(4) . ?
C15 H15 0.9500 . ?
C16 C17 1.375(4) . ?
C16 H16 0.9500 . ?
C17 C18 1.384(4) . ?
C17 H17 0.9500 . ?
C18 N13 1.346(3) . ?
C18 H18 0.9500 . ?
C22 C23 1.530(3) . ?
C22 H22A 0.9900 . ?
C22 H22B 0.9900 . ?
C23 C24 1.503(3) . ?
C23 H23A 0.9900 . ?
C23 H23B 0.9900 . ?
C24 N14 1.351(3) . ?
C24 C25 1.387(3) . ?
C25 C26 1.381(4) . ?
C25 H25 0.9500 . ?
C26 C27 1.381(4) . ?
C26 H26 0.9500 . ?
C27 C28 1.384(3) . ?
C27 H27 0.9500 . ?
C28 N14 1.347(3) . ?
C28 H28 0.9500 . ?
C31 N16 1.481(3) . ?
C31 H31A 0.9900 . ?
C31 H31B 0.9900 . ?
N16 C42 1.493(3) . ?
N16 C32 1.505(3) . ?
C32 C33 1.520(3) . ?
C32 H32A 0.9900 . ?
C32 H32B 0.9900 . ?
C33 C34 1.499(4) . ?
C33 H33A 0.9900 . ?
C33 H33B 0.9900 . ?
C34 N17 1.351(3) . ?
C34 C35 1.394(3) . ?
C35 C36 1.378(4) . ?
C35 H35 0.9500 . ?
C36 C37 1.379(5) . ?
C36 H36 0.9500 . ?
C37 C38 1.374(4) . ?
C37 H37 0.9500 . ?
C38 N17 1.341(3) . ?
C38 H38 0.9500 . ?
C42 C43 1.526(3) . ?
C42 H42A 0.9900 . ?
C42 H42B 0.9900 . ?
C43 C44 1.508(3) . ?
C43 H43A 0.9900 . ?
C43 H43B 0.9900 . ?
C44 N18 1.357(3) . ?
C44 C45 1.389(3) . ?
C45 C46 1.378(4) . ?
C45 H45 0.9500 . ?
C46 C47 1.382(4) . ?
C46 H46 0.9500 . ?
C47 C48 1.380(3) . ?
C47 H47 0.9500 . ?
C48 N18 1.346(3) . ?
C48 H48 0.9500 . ?
F1 Co2 2.0545(12) 7_655 ?
F2 Co2 2.0529(12) 7_655 ?
O50 C50 1.426(5) . ?
O50 H50X 0.8400 . ?
C50 H50A 0.9800 . ?
C50 H50B 0.9800 . ?
C50 H50C 0.9800 . ?
O60 C60 1.377(10) . ?
O60 H60X 0.8400 . ?
C60 H60A 0.9800 . ?
C60 H60B 0.9800 . ?
C60 H60C 0.9800 . ?
B1 F14 1.377(3) . ?
B1 F11 1.388(3) . ?
B1 F12 1.397(3) . ?
B1 F13 1.399(3) . ?
B2 F23 1.372(8) . ?
B2 F24 1.381(8) . ?
B2 F21 1.383(8) . ?
B2 F22 1.393(8) . ?
B21 F25 1.370(15) . ?
B21 F27 1.370(15) . ?
B21 F28 1.375(15) . ?
B21 F26 1.386(15) . ?

loop_
_geom_hbond_atom_site_label_D
_geom_hbond_atom_site_label_H
_geom_hbond_atom_site_label_A
_geom_hbond_distance_DH
_geom_hbond_distance_HA
_geom_hbond_distance_DA
_geom_hbond_angle_DHA
O50 H50X F21 0.84 2.10 2.902(7) 158.7
O50 H50X F23 0.84 2.52 3.123(4) 129.4
O50 H50X F25 0.84 2.20 3.02(3) 165.4
O60 H60X F24 0.84 2.32 2.963(4) 133.3

loop_
_geom_torsion_atom_site_label_1
_geom_torsion_atom_site_label_2
_geom_torsion_atom_site_label_3
_geom_torsion_atom_site_label_4
_geom_torsion
_geom_torsion_site_symmetry_1
_geom_torsion_site_symmetry_4
F2 Co1 N11 C4 23.39(19) . .
F1 Co1 N11 C4 99.15(18) . .
N14 Co1 N11 C4 -70.04(19) . .
N12 Co1 N11 C4 -165.3(2) . .
N13 Co1 N11 C4 -159.1(2) . .
F2 Co1 N11 C1 -138.78(12) . .
F1 Co1 N11 C1 -63.03(12) . .
N14 Co1 N11 C1 127.79(13) . .
N12 Co1 N11 C1 32.55(13) . .
N13 Co1 N11 C1 38.8(3) . .
C4 N11 C1 C2 -0.9(3) . .
Co1 N11 C1 C2 165.18(16) . .
C4 N11 C1 C11 178.25(18) . .
Co1 N11 C1 C11 -15.7(2) . .
N11 C1 C2 C3 -3.8(3) . .
C11 C1 C2 C3 177.03(19) . .
C1 C2 C3 N15 3.6(3) . .
C1 C2 C3 C31 179.89(19) . .
C2 C3 N15 C4 1.4(3) . .
C31 C3 N15 C4 -175.03(18) . .
C2 C3 N15 Co2 -178.71(16) . .
C31 C3 N15 Co2 4.8(2) . .
F2 Co2 N15 C4 -114.81(19) 7_655 .
F1 Co2 N15 C4 -39.8(2) 7_655 .
N18 Co2 N15 C4 58.0(2) . .
N17 Co2 N15 C4 137.3(3) . .
N16 Co2 N15 C4 153.3(2) . .
F2 Co2 N15 C3 65.35(13) 7_655 .
F1 Co2 N15 C3 140.35(12) 7_655 .
N18 Co2 N15 C3 -121.87(14) . .
N17 Co2 N15 C3 -42.6(3) . .
N16 Co2 N15 C3 -26.59(13) . .
C1 N11 C4 N15 6.6(3) . .
Co1 N11 C4 N15 -154.15(15) . .
C1 N11 C4 C5 -169.45(17) . .
Co1 N11 C4 C5 29.8(3) . .
C3 N15 C4 N11 -6.8(3) . .
Co2 N15 C4 N11 173.38(14) . .
C3 N15 C4 C5 169.17(17) . .
Co2 N15 C4 C5 -10.7(3) . .
N11 C4 C5 C6 -113.9(2) . .
N15 C4 C5 C6 69.8(3) . .
N11 C4 C5 C10 67.7(3) . .
N15 C4 C5 C10 -108.6(2) . .
C10 C5 C6 C7 -1.7(3) . .
C4 C5 C6 C7 179.9(2) . .
C5 C6 C7 C8 1.8(4) . .
C6 C7 C8 C9 0.3(4) . .
C7 C8 C9 C10 -2.5(4) . .
C6 C5 C10 C9 -0.5(4) . .
C4 C5 C10 C9 178.0(2) . .
C8 C9 C10 C5 2.6(4) . .
N11 C1 C11 N12 -20.7(3) . .
C2 C1 C11 N12 158.43(19) . .
C1 C11 N12 C22 -69.0(2) . .
C1 C11 N12 C12 173.78(18) . .
C1 C11 N12 Co1 48.6(2) . .
F2 Co1 N12 C11 15.9(4) . .
F1 Co1 N12 C11 43.54(13) . .
N14 Co1 N12 C11 -133.18(13) . .
N13 Co1 N12 C11 140.69(13) . .
N11 Co1 N12 C11 -41.16(12) . .
F2 Co1 N12 C22 133.2(3) . .
F1 Co1 N12 C22 160.78(13) . .
N14 Co1 N12 C22 -15.94(14) . .
N13 Co1 N12 C22 -102.07(14) . .
N11 Co1 N12 C22 76.08(13) . .
F2 Co1 N12 C12 -101.9(3) . .
F1 Co1 N12 C12 -74.24(15) . .
N14 Co1 N12 C12 109.05(15) . .
N13 Co1 N12 C12 22.91(15) . .
N11 Co1 N12 C12 -158.93(16) . .
C11 N12 C12 C13 -92.8(2) . .
C22 N12 C12 C13 149.34(18) . .
Co1 N12 C12 C13 23.6(2) . .
N12 C12 C13 C14 -79.9(2) . .
C12 C13 C14 N13 68.1(3) . .
C12 C13 C14 C15 -107.5(2) . .
N13 C14 C15 C16 0.6(4) . .
C13 C14 C15 C16 176.0(2) . .
C14 C15 C16 C17 -0.3(4) . .
C15 C16 C17 C18 -0.3(4) . .
C16 C17 C18 N13 0.7(4) . .
C17 C18 N13 C14 -0.4(4) . .
C17 C18 N13 Co1 -173.2(2) . .
C15 C14 N13 C18 -0.3(3) . .
C13 C14 N13 C18 -175.9(2) . .
C15 C14 N13 Co1 172.61(18) . .
C13 C14 N13 Co1 -3.0(3) . .
F2 Co1 N13 C18 -51.52(18) . .
F1 Co1 N13 C18 -128.96(17) . .
N14 Co1 N13 C18 40.80(18) . .
N12 Co1 N13 C18 136.91(18) . .
N11 Co1 N13 C18 130.9(2) . .
F2 Co1 N13 C14 135.85(17) . .
F1 Co1 N13 C14 58.41(17) . .
N14 Co1 N13 C14 -131.83(18) . .
N12 Co1 N13 C14 -35.72(17) . .
N11 Co1 N13 C14 -41.7(3) . .
C11 N12 C22 C23 171.01(18) . .
C12 N12 C22 C23 -73.0(2) . .
Co1 N12 C22 C23 57.1(2) . .
N12 C22 C23 C24 -80.6(3) . .
C22 C23 C24 N14 43.8(3) . .
C22 C23 C24 C25 -139.5(2) . .
N14 C24 C25 C26 3.3(4) . .
C23 C24 C25 C26 -173.4(2) . .
C24 C25 C26 C27 -1.5(4) . .
C25 C26 C27 C28 -1.3(4) . .
C26 C27 C28 N14 2.7(4) . .
C27 C28 N14 C24 -1.0(3) . .
C27 C28 N14 Co1 172.70(19) . .
C25 C24 N14 C28 -2.0(3) . .
C23 C24 N14 C28 174.7(2) . .
C25 C24 N14 Co1 -175.19(17) . .
C23 C24 N14 Co1 1.5(3) . .
F2 Co1 N14 C28 -1.09(17) . .
F1 Co1 N14 C28 11.4(4) . .
N12 Co1 N14 C28 173.69(17) . .
N13 Co1 N14 C28 -98.31(17) . .
N11 Co1 N14 C28 99.00(17) . .
F2 Co1 N14 C24 172.21(17) . .
F1 Co1 N14 C24 -175.3(3) . .
N12 Co1 N14 C24 -13.01(18) . .
N13 Co1 N14 C24 74.98(18) . .
N11 Co1 N14 C24 -87.70(17) . .
N15 C3 C31 N16 32.8(3) . .
C2 C3 C31 N16 -143.64(19) . .
C3 C31 N16 C42 65.1(2) . .
C3 C31 N16 C32 -177.51(17) . .
C3 C31 N16 Co2 -52.83(18) . .
F2 Co2 N16 C31 -45.95(12) 7_655 .
F1 Co2 N16 C31 -60.1(3) 7_655 .
N18 Co2 N16 C31 130.61(12) . .
N17 Co2 N16 C31 -142.98(13) . .
N15 Co2 N16 C31 41.25(12) . .
F2 Co2 N16 C42 -162.24(13) 7_655 .
F1 Co2 N16 C42 -176.4(2) 7_655 .
N18 Co2 N16 C42 14.32(14) . .
N17 Co2 N16 C42 100.74(14) . .
N15 Co2 N16 C42 -75.04(13) . .
F2 Co2 N16 C32 71.95(16) 7_655 .
F1 Co2 N16 C32 57.8(3) 7_655 .
N18 Co2 N16 C32 -111.49(16) . .
N17 Co2 N16 C32 -25.08(16) . .
N15 Co2 N16 C32 159.15(17) . .
C31 N16 C32 C33 96.1(2) . .
C42 N16 C32 C33 -146.1(2) . .
Co2 N16 C32 C33 -18.9(3) . .
N16 C32 C33 C34 74.5(3) . .
C32 C33 C34 N17 -66.9(3) . .
C32 C33 C34 C35 111.0(3) . .
N17 C34 C35 C36 0.0(4) . .
C33 C34 C35 C36 -177.9(3) . .
C34 C35 C36 C37 -0.2(4) . .
C35 C36 C37 C38 -0.1(4) . .
C36 C37 C38 N17 0.7(4) . .
C37 C38 N17 C34 -1.0(4) . .
C37 C38 N17 Co2 174.1(2) . .
C35 C34 N17 C38 0.6(3) . .
C33 C34 N17 C38 178.6(2) . .
C35 C34 N17 Co2 -174.42(19) . .
C33 C34 N17 Co2 3.6(3) . .
F2 Co2 N17 C38 128.76(17) 7_655 .
F1 Co2 N17 C38 52.64(18) 7_655 .
N18 Co2 N17 C38 -44.70(18) . .
N16 Co2 N17 C38 -140.06(18) . .
N15 Co2 N17 C38 -124.5(3) . .
F2 Co2 N17 C34 -56.29(18) 7_655 .
F1 Co2 N17 C34 -132.41(18) 7_655 .
N18 Co2 N17 C34 130.26(18) . .
N16 Co2 N17 C34 34.90(18) . .
N15 Co2 N17 C34 50.4(4) . .
C31 N16 C42 C43 -167.45(18) . .
C32 N16 C42 C43 75.5(2) . .
Co2 N16 C42 C43 -55.3(2) . .
N16 C42 C43 C44 81.0(3) . .
C42 C43 C44 N18 -48.3(3) . .
C42 C43 C44 C45 134.2(2) . .
N18 C44 C45 C46 -1.1(4) . .
C43 C44 C45 C46 176.4(2) . .
C44 C45 C46 C47 -0.8(4) . .
C45 C46 C47 C48 1.6(4) . .
C46 C47 C48 N18 -0.6(4) . .
C47 C48 N18 C44 -1.3(3) . .
C47 C48 N18 Co2 -179.37(18) . .
C45 C44 N18 C48 2.1(3) . .
C43 C44 N18 C48 -175.4(2) . .
C45 C44 N18 Co2 -179.95(18) . .
C43 C44 N18 Co2 2.6(3) . .
F2 Co2 N18 C48 -17.9(6) 7_655 .
F1 Co2 N18 C48 12.19(16) 7_655 .
N17 Co2 N18 C48 101.09(16) . .
N16 Co2 N18 C48 -170.20(16) . .
N15 Co2 N18 C48 -94.17(16) . .
F2 Co2 N18 C44 164.2(4) 7_655 .
F1 Co2 N18 C44 -165.79(17) 7_655 .
N17 Co2 N18 C44 -76.89(18) . .
N16 Co2 N18 C44 11.82(18) . .
N15 Co2 N18 C44 87.85(18) . .
F2 Co1 F1 Co2 -10.92(5) . 7_655
N14 Co1 F1 Co2 -23.8(3) . 7_655
N12 Co1 F1 Co2 173.91(6) . 7_655
N13 Co1 F1 Co2 84.99(7) . 7_655
N11 Co1 F1 Co2 -112.06(6) . 7_655
F1 Co1 F2 Co2 11.09(5) . 7_655
N14 Co1 F2 Co2 -171.30(7) . 7_655
N12 Co1 F2 Co2 39.5(4) . 7_655
N13 Co1 F2 Co2 -84.65(7) . 7_655
N11 Co1 F2 Co2 94.61(6) . 7_655
